data_7027847
loop_
_publ_author_name
'Fleming, James S.'
'Mann, Karen L. V.'
'Couchman, Samantha M.'
'Jeffery, John C.'
'McCleverty, Jon A.'
'Ward, Michael D.'

_publ_section_title
;
 Double-helical dinuclear copper(I) and mononuclear copper(II) complexes
 of a compartmental tetradentate bridging ligand: crystal structures and
 spectroscopic properties
;
_journal_issue 12
_journal_name_full 'Journal of the Chemical Society, Dalton Transactions'
_journal_page_first 2047
_journal_paper_doi 10.1039/a802280a
_journal_year 1998
_chemical_formula_sum 'C24 H20 N6'
_chemical_formula_weight 392.46
_chemical_name_systematic
; 
 ? 
;
_space_group_IT_number 14
_symmetry_cell_setting monoclinic
_symmetry_space_group_name_Hall '-P 2ybc'
_symmetry_space_group_name_H-M 'P 1 21/c 1'
_atom_sites_solution_hydrogens geom
_atom_sites_solution_primary direct
_atom_sites_solution_secondary difmap
_audit_creation_method SHELXL
_cell_angle_alpha 90.00
_cell_angle_beta 102.111(6)
_cell_angle_gamma 90.00
_cell_formula_units_Z 4
_cell_length_a 10.1831(10)
_cell_length_b 24.930(3)
_cell_length_c 8.1034(7)
_cell_measurement_temperature 173(2)
_cell_volume 2011.4(4)
_computing_structure_refinement 'SHELXL-93 (Sheldrick, 1993)'
_computing_structure_solution 'SHELXS-86 (Sheldrick, 1990)'
_diffrn_ambient_temperature 173(2)
_diffrn_radiation_monochromator graphite
_diffrn_radiation_source 'fine-focus sealed tube'
_diffrn_radiation_type MoK\a
_diffrn_radiation_wavelength 0.71073
_diffrn_reflns_av_R_equivalents 0.0334
_diffrn_reflns_av_sigmaI/netI 0.0268
_diffrn_reflns_limit_h_max 13
_diffrn_reflns_limit_h_min -13
_diffrn_reflns_limit_k_max 32
_diffrn_reflns_limit_k_min -14
_diffrn_reflns_limit_l_max 10
_diffrn_reflns_limit_l_min -10
_diffrn_reflns_number 11978
_diffrn_reflns_theta_max 27.47
_diffrn_reflns_theta_min 1.63
_exptl_absorpt_coefficient_mu 0.081
_exptl_crystal_density_diffrn 1.296
_exptl_crystal_F_000 824
_exptl_crystal_size_max 0.6
_exptl_crystal_size_mid 0.3
_exptl_crystal_size_min 0.28
_refine_diff_density_max 0.325
_refine_diff_density_min -0.373
_refine_diff_density_rms 0.047
_refine_ls_extinction_method none
_refine_ls_goodness_of_fit_all 1.112
_refine_ls_goodness_of_fit_obs 1.099
_refine_ls_matrix_type full
_refine_ls_number_parameters 271
_refine_ls_number_reflns 4563
_refine_ls_number_restraints 0
_refine_ls_restrained_S_all 1.116
_refine_ls_restrained_S_obs 1.099
_refine_ls_R_factor_all 0.0663
_refine_ls_R_factor_obs 0.0524
_refine_ls_shift/esd_max 0.000
_refine_ls_shift/esd_mean 0.000
_refine_ls_structure_factor_coef Fsqd
_refine_ls_weighting_details 'w=1/[\s^2^(Fo^2^)+(0.0596P)^2^+0.9333P] where P=(Fo^2^+2Fc^2^)/3'
_refine_ls_weighting_scheme calc
_refine_ls_wR_factor_all 0.1464
_refine_ls_wR_factor_obs 0.1302
_reflns_number_observed 3753
_reflns_number_total 4566
_reflns_observed_criterion >2sigma(I)
_cod_data_source_file A802280sup1.cif
_cod_data_source_block coke
_cod_depositor_comments
;
The following automatic conversions were performed:

'_symmetry_cell_setting' value 'Monoclinic' changed to 'monoclinic'
according to /home/saulius/struct/CIF-dictionaries/cif_core.dic
dictionary named 'cif_core.dic' version 2.4.2 from 2011-04-26.

Automatic conversion script
Id: cif_fix_values 1891 2012-01-12 08:04:46Z andrius 

The following automatic conversions were performed:

'_refine_ls_weighting_scheme' value 'calc
w=1/[\s^2^(Fo^2^)+(0.0596P)^2^+0.9333P] where P=(Fo^2^+2Fc^2^)/3' was
changed to 'calc'. New tag '_refine_ls_weighting_details' was
created. The value of the new tag was set to
'w=1/[\s^2^(Fo^2^)+(0.0596P)^2^+0.9333P] where P=(Fo^2^+2Fc^2^)/3'.

Automatic conversion script
Id: cif_fix_values 3143 2015-03-26 13:38:13Z robertas 
;
_cod_original_cell_volume 2011.4(3)
_cod_original_sg_symbol_H-M 'P 2(1) /c'
_cod_database_code 7027847

loop_
_symmetry_equiv_pos_as_xyz
'x, y, z'
'-x, y+1/2, -z+1/2'
'-x, -y, -z'
'x, -y-1/2, z-1/2'

loop_
_atom_site_aniso_label
_atom_site_aniso_U_11
_atom_site_aniso_U_22
_atom_site_aniso_U_33
_atom_site_aniso_U_23
_atom_site_aniso_U_13
_atom_site_aniso_U_12
C11 0.0341(8) 0.0360(9) 0.0231(7) -0.0011(6) 0.0131(6) 0.0005(7)
C12 0.0430(10) 0.0380(9) 0.0321(8) 0.0030(7) 0.0155(7) 0.0065(8)
C13 0.0616(12) 0.0338(9) 0.0403(10) -0.0043(8) 0.0228(9) -0.0050(9)
C14 0.0485(11) 0.0495(11) 0.0351(9) -0.0111(8) 0.0139(8) -0.0146(9)
C15 0.0374(9) 0.0480(11) 0.0293(8) -0.0030(7) 0.0081(7) -0.0013(8)
C16 0.0354(9) 0.0355(9) 0.0260(7) -0.0002(6) 0.0129(6) 0.0012(7)
C21 0.0451(10) 0.0371(9) 0.0302(8) 0.0038(7) 0.0134(7) 0.0040(8)
N32 0.0314(7) 0.0313(7) 0.0349(7) 0.0002(6) 0.0076(6) 0.0007(6)
N31 0.0328(7) 0.0343(7) 0.0342(7) -0.0016(6) 0.0077(6) 0.0011(6)
C35 0.0321(9) 0.0456(10) 0.0452(10) -0.0027(8) 0.0038(8) 0.0006(8)
C34 0.0306(9) 0.0466(11) 0.0489(11) -0.0022(9) 0.0101(8) 0.0038(8)
C33 0.0323(8) 0.0292(8) 0.0377(9) 0.0046(7) 0.0096(7) 0.0038(6)
N41 0.0698(13) 0.0667(13) 0.0544(11) 0.0025(9) 0.0280(10) 0.0205(10)
C42 0.0411(9) 0.0275(8) 0.0370(9) 0.0025(7) 0.0092(7) 0.0082(7)
C43 0.0408(10) 0.0352(9) 0.0383(9) 0.0060(7) -0.0003(8) -0.0042(7)
C44 0.081(2) 0.0493(13) 0.0584(15) 0.0064(11) -0.0171(13) -0.0115(12)
C45 0.123(3) 0.0500(14) 0.0420(13) -0.0092(11) -0.0114(15) 0.024(2)
C46 0.103(2) 0.080(2) 0.0443(12) 0.0072(12) 0.0334(14) 0.048(2)
C51 0.0349(9) 0.0478(10) 0.0239(7) -0.0011(7) 0.0099(6) -0.0016(7)
N62 0.0308(7) 0.0366(8) 0.0264(7) 0.0024(6) 0.0071(5) 0.0003(6)
N61 0.0318(7) 0.0399(8) 0.0238(6) 0.0018(6) 0.0063(5) -0.0011(6)
C65 0.0345(9) 0.0407(9) 0.0286(8) 0.0040(7) 0.0017(7) 0.0009(7)
C64 0.0296(8) 0.0392(9) 0.0324(8) 0.0007(7) 0.0040(7) 0.0023(7)
C63 0.0274(8) 0.0293(8) 0.0272(7) -0.0029(6) 0.0051(6) -0.0027(6)
N71 0.0299(7) 0.0492(9) 0.0371(8) 0.0033(7) 0.0098(6) -0.0022(6)
C72 0.0283(8) 0.0292(8) 0.0291(8) -0.0028(6) 0.0065(6) -0.0049(6)
C73 0.0313(8) 0.0330(8) 0.0348(8) 0.0014(7) 0.0090(7) 0.0001(7)
C74 0.0418(10) 0.0402(10) 0.0371(9) 0.0080(8) 0.0083(8) -0.0007(8)
C75 0.0483(11) 0.0576(12) 0.0403(10) 0.0124(9) 0.0175(9) -0.0041(9)
C76 0.0365(10) 0.0660(14) 0.0463(11) 0.0084(10) 0.0197(8) -0.0015(9)

loop_
_atom_site_label
_atom_site_type_symbol
_atom_site_fract_x
_atom_site_fract_y
_atom_site_fract_z
_atom_site_U_iso_or_equiv
_atom_site_thermal_displace_type
_atom_site_occupancy
_atom_site_calc_flag
_atom_site_refinement_flags
C11 C -0.1042(2) 0.27814(7) 0.7070(2) 0.0300(3) Uani 1 d .
C12 C -0.1066(2) 0.22243(7) 0.7208(2) 0.0366(4) Uani 1 d .
H12 H -0.0358(2) 0.20474(7) 0.7962(2) 0.044 Uiso 1 calc R
C13 C -0.2101(2) 0.19244(8) 0.6269(2) 0.0435(5) Uani 1 d .
H13 H -0.2091(2) 0.15445(8) 0.6362(2) 0.052 Uiso 1 calc R
C14 C -0.3154(2) 0.21798(8) 0.5190(2) 0.0436(5) Uani 1 d .
H14 H -0.3874(2) 0.19762(8) 0.4555(2) 0.052 Uiso 1 calc R
C15 C -0.3148(2) 0.27332(8) 0.5046(2) 0.0381(4) Uani 1 d .
H15 H -0.3873(2) 0.29073(8) 0.4313(2) 0.046 Uiso 1 calc R
C16 C -0.2093(2) 0.30402(7) 0.5961(2) 0.0314(4) Uani 1 d .
C21 C -0.2115(2) 0.36429(7) 0.5686(2) 0.0367(4) Uani 1 d .
H21A H -0.1181(2) 0.37725(7) 0.5801(2) 0.044 Uiso 1 calc R
H21B H -0.2603(2) 0.37218(7) 0.4521(2) 0.044 Uiso 1 calc R
N32 N -0.19988(14) 0.41605(6) 0.8281(2) 0.0324(3) Uani 1 d .
N31 N -0.27532(14) 0.39357(6) 0.6878(2) 0.0337(3) Uani 1 d .
C35 C -0.4081(2) 0.39699(8) 0.6838(3) 0.0416(4) Uani 1 d .
H35 H -0.4786(2) 0.38391(8) 0.5973(3) 0.050 Uiso 1 calc R
C34 C -0.4220(2) 0.42288(8) 0.8281(2) 0.0418(4) Uani 1 d .
H34 H -0.5032(2) 0.43131(8) 0.8626(2) 0.050 Uiso 1 calc R
C33 C -0.2901(2) 0.43430(7) 0.9141(2) 0.0328(4) Uani 1 d .
N41 N -0.3421(2) 0.46377(9) 1.1793(2) 0.0615(5) Uani 1 d .
C42 C -0.2486(2) 0.46191(7) 1.0778(2) 0.0351(4) Uani 1 d .
C43 C -0.1235(2) 0.48418(7) 1.1211(2) 0.0394(4) Uani 1 d .
H43 H -0.0611(2) 0.48129(7) 1.0493(2) 0.047 Uiso 1 calc R
C44 C -0.0918(3) 0.51054(10) 1.2705(3) 0.0676(7) Uani 1 d .
H44 H -0.0058(3) 0.52680(10) 1.3017(3) 0.081 Uiso 1 calc R
C45 C -0.1780(4) 0.51473(10) 1.3777(3) 0.0758(9) Uani 1 d .
H45 H -0.1530(4) 0.53333(10) 1.4819(3) 0.091 Uiso 1 calc R
C46 C -0.3027(3) 0.49112(12) 1.3301(3) 0.0732(9) Uani 1 d .
H46 H -0.3638(3) 0.49373(12) 1.4036(3) 0.088 Uiso 1 calc R
C51 C 0.0132(2) 0.30837(8) 0.8130(2) 0.0350(4) Uani 1 d .
H51A H -0.0163(2) 0.34499(8) 0.8356(2) 0.042 Uiso 1 calc R
H51B H 0.0423(2) 0.28990(8) 0.9227(2) 0.042 Uiso 1 calc R
N62 N 0.11336(14) 0.33970(6) 0.5828(2) 0.0311(3) Uani 1 d .
N61 N 0.12707(14) 0.31196(6) 0.7285(2) 0.0317(3) Uani 1 d .
C65 C 0.2482(2) 0.28792(7) 0.7722(2) 0.0353(4) Uani 1 d .
H65 H 0.2789(2) 0.26625(7) 0.8690(2) 0.042 Uiso 1 calc R
C64 C 0.3190(2) 0.30062(7) 0.6504(2) 0.0341(4) Uani 1 d .
H64 H 0.4076(2) 0.28989(7) 0.6454(2) 0.041 Uiso 1 calc R
C63 C 0.2310(2) 0.33303(6) 0.5350(2) 0.0281(3) Uani 1 d .
N71 N 0.36928(14) 0.34758(7) 0.3334(2) 0.0383(4) Uani 1 d .
C72 C 0.2490(2) 0.35617(6) 0.3739(2) 0.0288(3) Uani 1 d .
C73 C 0.1456(2) 0.38396(7) 0.2684(2) 0.0327(4) Uani 1 d .
H73 H 0.0629(2) 0.38988(7) 0.3021(2) 0.039 Uiso 1 calc R
C74 C 0.1641(2) 0.40288(8) 0.1144(2) 0.0397(4) Uani 1 d .
H74 H 0.0944(2) 0.42166(8) 0.0405(2) 0.048 Uiso 1 calc R
C75 C 0.2863(2) 0.39380(9) 0.0705(3) 0.0475(5) Uani 1 d .
H75 H 0.3021(2) 0.40597(9) -0.0347(3) 0.057 Uiso 1 calc R
C76 C 0.3853(2) 0.36662(9) 0.1829(3) 0.0480(5) Uani 1 d .
H76 H 0.4693(2) 0.36105(9) 0.1523(3) 0.058 Uiso 1 calc R

loop_
_atom_type_symbol
_atom_type_description
_atom_type_scat_dispersion_real
_atom_type_scat_dispersion_imag
_atom_type_scat_source
C C 0.0033 0.0016 'International Tables Vol C Tables 4.2.6.8 and 6.1.1.4'
H H 0.0000 0.0000 'International Tables Vol C Tables 4.2.6.8 and 6.1.1.4'
N N 0.0061 0.0033 'International Tables Vol C Tables 4.2.6.8 and 6.1.1.4'

loop_
_geom_angle_atom_site_label_1
_geom_angle_atom_site_label_2
_geom_angle_atom_site_label_3
_geom_angle
C12 C11 C16 119.1(2)
C12 C11 C51 118.3(2)
C16 C11 C51 122.6(2)
C13 C12 C11 121.2(2)
C12 C13 C14 119.8(2)
C15 C14 C13 119.6(2)
C14 C15 C16 121.1(2)
C15 C16 C11 119.1(2)
C15 C16 C21 118.6(2)
C11 C16 C21 122.3(2)
N31 C21 C16 112.98(14)
C33 N32 N31 104.28(14)
C35 N31 N32 112.56(14)
C35 N31 C21 126.6(2)
N32 N31 C21 120.49(14)
N31 C35 C34 107.0(2)
C35 C34 C33 105.0(2)
N32 C33 C34 111.1(2)
N32 C33 C42 121.8(2)
C34 C33 C42 127.1(2)
C46 N41 C42 115.6(2)
C43 C42 N41 123.7(2)
C43 C42 C33 119.7(2)
N41 C42 C33 116.5(2)
C44 C43 C42 117.5(2)
C43 C44 C45 122.8(3)
C44 C45 C46 117.9(2)
C45 C46 N41 122.5(2)
N61 C51 C11 111.84(13)
C63 N62 N61 104.70(13)
N62 N61 C65 112.16(13)
N62 N61 C51 119.48(13)
C65 N61 C51 128.24(14)
N61 C65 C64 107.33(15)
C65 C64 C63 104.59(15)
N62 C63 C64 111.20(14)
N62 C63 C72 119.43(14)
C64 C63 C72 129.27(15)
C72 N71 C76 116.8(2)
N71 C72 C73 122.47(15)
N71 C72 C63 116.21(15)
C73 C72 C63 121.29(14)
C74 C73 C72 119.7(2)
C73 C74 C75 118.4(2)
C74 C75 C76 118.7(2)
N71 C76 C75 123.9(2)

loop_
_geom_bond_atom_site_label_1
_geom_bond_atom_site_label_2
_geom_bond_distance
C11 C12 1.394(2)
C11 C16 1.402(2)
C11 C51 1.518(2)
C12 C13 1.383(3)
C13 C14 1.388(3)
C14 C15 1.385(3)
C15 C16 1.398(2)
C16 C21 1.519(2)
C21 N31 1.467(2)
N32 C33 1.344(2)
N32 N31 1.353(2)
N31 C35 1.348(2)
C35 C34 1.368(3)
C34 C33 1.407(3)
C33 C42 1.476(2)
N41 C46 1.383(3)
N41 C42 1.384(3)
C42 C43 1.366(3)
C43 C44 1.355(3)
C44 C45 1.363(4)
C45 C46 1.379(4)
C51 N61 1.468(2)
N62 C63 1.344(2)
N62 N61 1.351(2)
N61 C65 1.350(2)
C65 C64 1.375(2)
C64 C63 1.407(2)
C63 C72 1.473(2)
N71 C72 1.350(2)
N71 C76 1.350(2)
C72 C73 1.394(2)
C73 C74 1.383(2)
C74 C75 1.383(3)
C75 C76 1.385(3)
